data_2019237
loop_
_publ_author_name
'Eberlin, Alex R.'
'Eddleston, Mark D.'
'Frampton, Christopher S.'

_publ_section_title
;
 Methanesulfonic acid salt forms of carbamazepine and
 10,11-dihydrocarbamazepine
;
_journal_coeditor_code KY3042
_journal_issue 11
_journal_name_full 'Acta Crystallographica Section C'
_journal_page_first 1260
_journal_page_last 1266
_journal_paper_doi 10.1107/S010827011302859X
_journal_volume 69
_journal_year 2013
_chemical_formula_iupac 'C15 H13 N2 O1 +, C1 H3 O3 S1 -'
_chemical_formula_moiety 'C15 H13 N2 O1 +, C1 H3 O3 S1 -'
_chemical_formula_sum 'C16 H16 N2 O4 S'
_chemical_formula_weight 332.37
_chemical_name_common
;
Carbamazepine mesylate
;
_chemical_name_systematic
;
[(5<i>H</i>-Dibenzo[<i>b</i>,<i>f</i>]azepin-5-yl)(hydroxy)methylidene]azanium
methanesulfonate
;
_space_group_IT_number 14
_space_group_name_Hall '-P 2ybc'
_symmetry_cell_setting monoclinic
_symmetry_space_group_name_Hall '-P 2ybc'
_symmetry_space_group_name_H-M 'P 1 21/c 1'
_atom_sites_solution_hydrogens geom
_atom_sites_solution_primary direct
_atom_sites_solution_secondary difmap
_audit_creation_method SHELXL-97
_cell_angle_alpha 90.00
_cell_angle_beta 97.641(4)
_cell_angle_gamma 90.00
_cell_formula_units_Z 4
_cell_length_a 5.5673(7)
_cell_length_b 15.7196(19)
_cell_length_c 18.125(2)
_cell_measurement_reflns_used 876
_cell_measurement_temperature 120.0(10)
_cell_measurement_theta_max 27.86
_cell_measurement_theta_min 2.59
_cell_volume 1572.1(3)
_computing_cell_refinement 'SMART and SAINT (Bruker, 1999)'
_computing_data_collection 'SMART (Bruker, 1999)'
_computing_data_reduction 'SAINT (Bruker, 1999) and SHELXTL (Sheldrick, 2008)'
_computing_molecular_graphics
;
SHELXTL (Sheldrick, 2008) and Mercury (Macrae <i>et al.</i>,
2008)
;
_computing_publication_material
;
SHELXTL (Sheldrick, 2008) and Mercury (Macrae <i>et al.</i>,
2008)
;
_computing_structure_refinement 'SHELXTL (Sheldrick, 2008)'
_computing_structure_solution 'SHELXTL (Sheldrick, 2008)'
_diffrn_ambient_temperature 120.0(10)
_diffrn_detector_area_resol_mean 8.192
_diffrn_measured_fraction_theta_full 1.000
_diffrn_measured_fraction_theta_max 1.000
_diffrn_measurement_device_type 'Bruker SMART 1K CCD area-detector'
_diffrn_measurement_method '\w scans'
_diffrn_radiation_monochromator graphite
_diffrn_radiation_source 'fine-focus sealed tube'
_diffrn_radiation_type MoK\a
_diffrn_radiation_wavelength 0.71073
_diffrn_reflns_av_R_equivalents 0.0331
_diffrn_reflns_av_sigmaI/netI 0.0318
_diffrn_reflns_limit_h_max 6
_diffrn_reflns_limit_h_min -6
_diffrn_reflns_limit_k_max 19
_diffrn_reflns_limit_k_min -19
_diffrn_reflns_limit_l_max 22
_diffrn_reflns_limit_l_min -22
_diffrn_reflns_number 13272
_diffrn_reflns_theta_full 26.37
_diffrn_reflns_theta_max 26.37
_diffrn_reflns_theta_min 1.72
_diffrn_standards_number 0
_exptl_absorpt_coefficient_mu 0.228
_exptl_absorpt_correction_type none
_exptl_crystal_colour Colourless
_exptl_crystal_density_diffrn 1.404
_exptl_crystal_description prism
_exptl_crystal_F_000 696
_exptl_crystal_size_max 0.35
_exptl_crystal_size_mid 0.18
_exptl_crystal_size_min 0.10
_refine_diff_density_max 0.271
_refine_diff_density_min -0.401
_refine_ls_extinction_method none
_refine_ls_goodness_of_fit_ref 1.004
_refine_ls_hydrogen_treatment mixed
_refine_ls_matrix_type full
_refine_ls_number_parameters 221
_refine_ls_number_reflns 3203
_refine_ls_number_restraints 0
_refine_ls_restrained_S_all 1.004
_refine_ls_R_factor_all 0.0493
_refine_ls_R_factor_gt 0.0365
_refine_ls_shift/su_max 0.001
_refine_ls_shift/su_mean 0.000
_refine_ls_structure_factor_coef Fsqd
_refine_ls_weighting_details 'calc w=1/[\s^2^(Fo^2^)+(0.0530P)^2^+0.7500P] where P=(Fo^2^+2Fc^2^)/3'
_refine_ls_weighting_scheme calc
_refine_ls_wR_factor_gt 0.0922
_refine_ls_wR_factor_ref 0.0981
_reflns_number_gt 2626
_reflns_number_total 3203
_reflns_threshold_expression I>2sigma(I)
_cod_data_source_file ky3042.cif
_cod_data_source_block 3
_cod_original_sg_symbol_H-M 'P 21/c'
_cod_original_formula_sum 'C16 H16 N2 O4 S1'
_cod_database_code 2019237

loop_
_symmetry_equiv_pos_as_xyz
'x, y, z'
'-x, y+1/2, -z+1/2'
'-x, -y, -z'
'x, -y-1/2, z-1/2'

loop_
_atom_site_type_symbol
_atom_site_label
_atom_site_fract_x
_atom_site_fract_y
_atom_site_fract_z
_atom_site_U_iso_or_equiv
_atom_site_adp_type
_atom_site_calc_flag
_atom_site_refinement_flags
_atom_site_occupancy
_atom_site_symmetry_multiplicity
O O1 0.7116(2) 0.68279(8) 0.37938(6) 0.0228(3) Uani d . 1 1
H H1A 0.784(5) 0.6329(19) 0.3586(15) 0.061(8) Uiso d . 1 1
N N1 0.5566(3) 0.73258(9) 0.47872(8) 0.0194(3) Uani d . 1 1
N N2 0.8099(3) 0.61525(10) 0.49083(9) 0.0244(3) Uani d . 1 1
H H2B 0.916(4) 0.5868(15) 0.4709(13) 0.036(6) Uiso d . 1 1
H H2C 0.799(4) 0.6132(15) 0.5370(14) 0.039(6) Uiso d . 1 1
C C1 0.4652(3) 0.80545(11) 0.43571(10) 0.0221(4) Uani d . 1 1
C C2 0.2549(3) 0.79903(13) 0.38618(10) 0.0261(4) Uani d . 1 1
H H2A 0.1664 0.7472 0.3815 0.031 Uiso calc R 1 1
C C3 0.1743(4) 0.86908(14) 0.34326(11) 0.0333(5) Uani d . 1 1
H H3A 0.0305 0.8654 0.3087 0.040 Uiso calc R 1 1
C C4 0.3046(4) 0.94449(14) 0.35096(12) 0.0365(5) Uani d . 1 1
H H4A 0.2497 0.9924 0.3215 0.044 Uiso calc R 1 1
C C5 0.5133(4) 0.95038(13) 0.40107(12) 0.0342(5) Uani d . 1 1
H H5A 0.6005 1.0025 0.4056 0.041 Uiso calc R 1 1
C C6 0.5995(4) 0.88092(12) 0.44550(10) 0.0260(4) Uani d . 1 1
C C7 0.8218(4) 0.88805(12) 0.49865(11) 0.0297(4) Uani d . 1 1
H H7A 0.9445 0.9242 0.4844 0.036 Uiso calc R 1 1
C C8 0.8718(4) 0.84968(12) 0.56468(11) 0.0288(4) Uani d . 1 1
H H8A 1.0266 0.8608 0.5918 0.035 Uiso calc R 1 1
C C9 0.7130(3) 0.79217(12) 0.59973(10) 0.0237(4) Uani d . 1 1
C C10 0.7161(4) 0.79098(13) 0.67723(10) 0.0294(4) Uani d . 1 1
H H10A 0.8281 0.8259 0.7076 0.035 Uiso calc R 1 1
C C11 0.5587(4) 0.73972(13) 0.70993(10) 0.0302(4) Uani d . 1 1
H H11A 0.5626 0.7402 0.7625 0.036 Uiso calc R 1 1
C C12 0.3952(4) 0.68761(13) 0.66703(10) 0.0278(4) Uani d . 1 1
H H12A 0.2854 0.6534 0.6899 0.033 Uiso calc R 1 1
C C13 0.3928(3) 0.68570(12) 0.59029(10) 0.0235(4) Uani d . 1 1
H H13A 0.2829 0.6496 0.5603 0.028 Uiso calc R 1 1
C C14 0.5517(3) 0.73682(11) 0.55793(9) 0.0205(4) Uani d . 1 1
C C15 0.6949(3) 0.67510(11) 0.44989(9) 0.0197(4) Uani d . 1 1
S S1 1.11791(7) 0.52090(3) 0.34676(2) 0.01901(13) Uani d . 1 1
O O2 0.8898(2) 0.56267(8) 0.31431(7) 0.0261(3) Uani d . 1 1
O O3 1.0868(2) 0.43046(8) 0.35405(7) 0.0289(3) Uani d . 1 1
O O4 1.2186(2) 0.56268(9) 0.41551(7) 0.0278(3) Uani d . 1 1
C C16 1.3180(4) 0.53606(15) 0.28087(12) 0.0344(5) Uani d . 1 1
H H16A 1.4767 0.5120 0.2998 0.052 Uiso calc R 1 1
H H16B 1.3353 0.5971 0.2717 0.052 Uiso calc R 1 1
H H16C 1.2540 0.5076 0.2343 0.052 Uiso calc R 1 1

loop_
_atom_site_aniso_label
_atom_site_aniso_U_11
_atom_site_aniso_U_22
_atom_site_aniso_U_33
_atom_site_aniso_U_12
_atom_site_aniso_U_13
_atom_site_aniso_U_23
O1 0.0302(7) 0.0229(7) 0.0155(6) 0.0044(5) 0.0041(5) 0.0004(5)
N1 0.0259(8) 0.0173(7) 0.0150(7) 0.0002(6) 0.0025(6) -0.0008(6)
N2 0.0309(9) 0.0258(8) 0.0163(8) 0.0070(7) 0.0026(6) -0.0002(7)
C1 0.0304(10) 0.0188(9) 0.0189(9) 0.0039(7) 0.0102(7) 0.0005(7)
C2 0.0276(10) 0.0311(10) 0.0210(9) 0.0047(8) 0.0082(7) 0.0020(8)
C3 0.0344(11) 0.0426(13) 0.0245(10) 0.0155(9) 0.0099(8) 0.0054(9)
C4 0.0508(13) 0.0317(11) 0.0302(11) 0.0186(10) 0.0173(10) 0.0101(9)
C5 0.0535(13) 0.0215(10) 0.0315(11) 0.0043(9) 0.0197(10) 0.0029(8)
C6 0.0365(10) 0.0212(9) 0.0227(9) 0.0029(8) 0.0130(8) -0.0002(7)
C7 0.0388(11) 0.0207(9) 0.0319(11) -0.0100(8) 0.0135(9) -0.0064(8)
C8 0.0316(10) 0.0252(10) 0.0296(10) -0.0077(8) 0.0043(8) -0.0072(8)
C9 0.0277(10) 0.0218(9) 0.0220(9) -0.0009(7) 0.0046(7) -0.0043(7)
C10 0.0374(11) 0.0287(10) 0.0215(9) -0.0026(8) 0.0018(8) -0.0089(8)
C11 0.0401(11) 0.0357(11) 0.0154(9) 0.0014(9) 0.0059(8) -0.0032(8)
C12 0.0307(10) 0.0324(11) 0.0219(10) -0.0007(8) 0.0088(8) 0.0003(8)
C13 0.0239(9) 0.0251(10) 0.0214(9) -0.0016(7) 0.0023(7) -0.0012(7)
C14 0.0247(9) 0.0211(9) 0.0155(8) 0.0033(7) 0.0023(7) -0.0020(7)
C15 0.0220(8) 0.0190(9) 0.0176(8) -0.0038(7) 0.0006(7) -0.0020(7)
S1 0.0188(2) 0.0212(2) 0.0170(2) 0.00055(16) 0.00206(15) -0.00143(16)
O2 0.0258(7) 0.0319(7) 0.0196(6) 0.0080(5) -0.0009(5) -0.0044(5)
O3 0.0359(8) 0.0240(7) 0.0257(7) -0.0002(6) 0.0006(6) 0.0002(5)
O4 0.0261(7) 0.0329(8) 0.0228(7) 0.0017(6) -0.0024(5) -0.0066(6)
C16 0.0296(11) 0.0449(13) 0.0308(11) -0.0090(9) 0.0114(8) -0.0047(9)

loop_
_atom_type_symbol
_atom_type_description
_atom_type_scat_dispersion_real
_atom_type_scat_dispersion_imag
_atom_type_scat_source
C C 0.0033 0.0016 'International Tables Vol C Tables 4.2.6.8 and 6.1.1.4'
H H 0.0000 0.0000 'International Tables Vol C Tables 4.2.6.8 and 6.1.1.4'
N N 0.0061 0.0033 'International Tables Vol C Tables 4.2.6.8 and 6.1.1.4'
O O 0.0106 0.0060 'International Tables Vol C Tables 4.2.6.8 and 6.1.1.4'
S S 0.1246 0.1234 'International Tables Vol C Tables 4.2.6.8 and 6.1.1.4'

loop_
_geom_angle_atom_site_label_1
_geom_angle_atom_site_label_2
_geom_angle_atom_site_label_3
_geom_angle
C15 O1 H1A 113.0(16)
C15 N1 C1 120.41(14)
C15 N1 C14 120.56(14)
C1 N1 C14 116.77(13)
C15 N2 H2B 116.6(15)
C15 N2 H2C 119.4(16)
H2B N2 H2C 123(2)
C2 C1 C6 122.42(17)
C2 C1 N1 120.11(16)
C6 C1 N1 117.46(16)
C1 C2 C3 119.30(19)
C1 C2 H2A 120.4
C3 C2 H2A 120.4
C4 C3 C2 119.7(2)
C4 C3 H3A 120.1
C2 C3 H3A 120.1
C5 C4 C3 120.47(19)
C5 C4 H4A 119.8
C3 C4 H4A 119.8
C4 C5 C6 121.3(2)
C4 C5 H5A 119.4
C6 C5 H5A 119.4
C1 C6 C5 116.78(19)
C1 C6 C7 122.47(17)
C5 C6 C7 120.75(18)
C8 C7 C6 127.61(18)
C8 C7 H7A 116.2
C6 C7 H7A 116.2
C7 C8 C9 126.90(18)
C7 C8 H8A 116.6
C9 C8 H8A 116.6
C14 C9 C10 117.10(17)
C14 C9 C8 121.97(16)
C10 C9 C8 120.93(17)
C11 C10 C9 120.90(18)
C11 C10 H10A 119.5
C9 C10 H10A 119.5
C10 C11 C12 120.78(17)
C10 C11 H11A 119.6
C12 C11 H11A 119.6
C11 C12 C13 119.56(18)
C11 C12 H12A 120.2
C13 C12 H12A 120.2
C14 C13 C12 119.38(17)
C14 C13 H13A 120.3
C12 C13 H13A 120.3
C13 C14 C9 122.21(16)
C13 C14 N1 119.58(16)
C9 C14 N1 118.20(15)
O1 C15 N2 122.00(16)
O1 C15 N1 116.21(15)
N2 C15 N1 121.78(16)
O3 S1 O4 113.88(8)
O3 S1 O2 111.52(8)
O4 S1 O2 110.66(8)
O3 S1 C16 106.95(10)
O4 S1 C16 108.35(9)
O2 S1 C16 104.96(9)
S1 C16 H16A 109.5
S1 C16 H16B 109.5
H16A C16 H16B 109.5
S1 C16 H16C 109.5
H16A C16 H16C 109.5
H16B C16 H16C 109.5

loop_
_geom_bond_atom_site_label_1
_geom_bond_atom_site_label_2
_geom_bond_distance
O1 C15 1.299(2)
O1 H1A 0.98(3)
N1 C15 1.338(2)
N1 C1 1.440(2)
N1 C14 1.441(2)
N2 C15 1.311(2)
N2 H2B 0.86(3)
N2 H2C 0.85(3)
C1 C2 1.381(3)
C1 C6 1.401(3)
C2 C3 1.388(3)
C2 H2A 0.9500
C3 C4 1.387(3)
C3 H3A 0.9500
C4 C5 1.380(3)
C4 H4A 0.9500
C5 C6 1.403(3)
C5 H5A 0.9500
C6 C7 1.468(3)
C7 C8 1.336(3)
C7 H7A 0.9500
C8 C9 1.467(3)
C8 H8A 0.9500
C9 C14 1.399(2)
C9 C10 1.403(3)
C10 C11 1.381(3)
C10 H10A 0.9500
C11 C12 1.384(3)
C11 H11A 0.9500
C12 C13 1.390(3)
C12 H12A 0.9500
C13 C14 1.382(3)
C13 H13A 0.9500
S1 O3 1.4404(14)
S1 O4 1.4534(13)
S1 O2 1.4803(13)
S1 C16 1.754(2)
C16 H16A 0.9800
C16 H16B 0.9800
C16 H16C 0.9800

loop_
_geom_hbond_atom_site_label_D
_geom_hbond_atom_site_label_H
_geom_hbond_atom_site_label_A
_geom_hbond_site_symmetry_A
_geom_hbond_distance_DH
_geom_hbond_distance_HA
_geom_hbond_distance_DA
_geom_hbond_angle_DHA
O1 H1A O2 . 0.98(3) 1.53(3) 2.5004(18) 171(3)
N2 H2C O3 3_766 0.85(3) 2.11(3) 2.885(2) 152(2)
N2 H2B O4 . 0.86(3) 2.11(3) 2.924(2) 159(2)

loop_
_geom_torsion_atom_site_label_1
_geom_torsion_atom_site_label_2
_geom_torsion_atom_site_label_3
_geom_torsion_atom_site_label_4
_geom_torsion
C15 N1 C1 C2 84.2(2)
C14 N1 C1 C2 -112.73(18)
C15 N1 C1 C6 -94.7(2)
C14 N1 C1 C6 68.3(2)
C6 C1 C2 C3 1.2(3)
N1 C1 C2 C3 -177.70(16)
C1 C2 C3 C4 -0.4(3)
C2 C3 C4 C5 -0.1(3)
C3 C4 C5 C6 -0.1(3)
C2 C1 C6 C5 -1.4(3)
N1 C1 C6 C5 177.55(15)
C2 C1 C6 C7 179.41(17)
N1 C1 C6 C7 -1.7(3)
C4 C5 C6 C1 0.8(3)
C4 C5 C6 C7 -179.96(18)
C1 C6 C7 C8 -34.2(3)
C5 C6 C7 C8 146.6(2)
C6 C7 C8 C9 -0.9(3)
C7 C8 C9 C14 33.7(3)
C7 C8 C9 C10 -145.9(2)
C14 C9 C10 C11 -2.7(3)
C8 C9 C10 C11 176.96(19)
C9 C10 C11 C12 0.6(3)
C10 C11 C12 C13 1.2(3)
C11 C12 C13 C14 -0.9(3)
C12 C13 C14 C9 -1.3(3)
C12 C13 C14 N1 177.54(16)
C10 C9 C14 C13 3.0(3)
C8 C9 C14 C13 -176.56(18)
C10 C9 C14 N1 -175.83(16)
C8 C9 C14 N1 4.6(3)
C15 N1 C14 C13 -86.7(2)
C1 N1 C14 C13 110.34(19)
C15 N1 C14 C9 92.3(2)
C1 N1 C14 C9 -70.7(2)
C1 N1 C15 O1 -9.3(2)
C14 N1 C15 O1 -171.65(15)
C1 N1 C15 N2 169.74(16)
C14 N1 C15 N2 7.4(3)
